data_2214457
loop_
_publ_author_name
'Guang-Hua Chen'
'Yuan-Yuan Lin'
'Yan-Ping Yu'
'Bing-Xin Liu'

_publ_section_title
;Di-\m~2~-aqua-bis[aqua(2,2'-diamino-4,4'-bi-1,3-thiazole-\k^2^<i>N</i>,<i>N</i>')(4-nitrobenzoato-\k<i>O</i>)cadmium(II)]
 bis(4-nitrobenzoate)
;
_journal_coeditor_code XU2275
_journal_issue 7
_journal_name_full 'Acta Crystallographica Section E'
_journal_page_first m1915
_journal_page_last m1916
_journal_paper_doi 10.1107/S1600536807028462
_journal_volume 63
_journal_year 2007
_chemical_formula_iupac '[Cd2 (C7 H4 N O4)2 (C6 H10 N4 O2 S2)2] (C7 H4 N O4)2'
_chemical_formula_moiety 'C26 H28 Cd2 N10 O12 S4 2+ , 2C7 H4 N O4 -'
_chemical_formula_sum 'C40 H36 Cd2 N12 O20 S4'
_chemical_formula_weight 1357.85
_chemical_name_systematic
;
Di-\m~2~-aqua-bis[aqua(2,2'-diamino-4,4'-bi-1,3-thiazole-\k^2^N,N')(4-
nitrobenzoato-\kO)cadmium(II)] bis(4-nitrobenzoate)
;
_space_group_IT_number 2
_symmetry_cell_setting triclinic
_symmetry_space_group_name_Hall '-P 1'
_symmetry_space_group_name_H-M 'P -1'
_atom_sites_solution_hydrogens geom
_atom_sites_solution_primary direct
_atom_sites_solution_secondary difmap
_audit_creation_method SHELXL97
_cell_angle_alpha 97.7410(10)
_cell_angle_beta 102.6000(10)
_cell_angle_gamma 100.8170(10)
_cell_formula_units_Z 1
_cell_length_a 7.6045(10)
_cell_length_b 10.7869(14)
_cell_length_c 16.118(2)
_cell_measurement_reflns_used 4280
_cell_measurement_temperature 295(2)
_cell_measurement_theta_max 25.02
_cell_measurement_theta_min 1.96
_cell_volume 1245.9(3)
_computing_cell_refinement PROCESS-AUTO
_computing_data_collection 'PROCESS-AUTO (Rigaku, 1998)'
_computing_data_reduction 'CrystalStructure (Rigaku/MSC and Rigaku, 2002)'
_computing_molecular_graphics 'ORTEP-3 for Windows (Farrugia, 1997)'
_computing_publication_material 'WinGX (Farrugia, 1999)'
_computing_structure_refinement 'SHELXL97 (Sheldrick, 1997)'
_computing_structure_solution 'SIR92 (Altomare <i>et al.</i>,  1993)'
_diffrn_ambient_temperature 295(2)
_diffrn_detector_area_resol_mean 10.0
_diffrn_measured_fraction_theta_full 0.98
_diffrn_measured_fraction_theta_max 0.98
_diffrn_measurement_device_type 'Rigaku R-AXIS RAPID IP'
_diffrn_measurement_method \w
_diffrn_radiation_monochromator graphite
_diffrn_radiation_source 'fine-focus sealed tube'
_diffrn_radiation_type MoK\a
_diffrn_radiation_wavelength 0.71073
_diffrn_reflns_av_R_equivalents 0.019
_diffrn_reflns_av_sigmaI/netI 0.039
_diffrn_reflns_limit_h_max 9
_diffrn_reflns_limit_h_min -8
_diffrn_reflns_limit_k_max 12
_diffrn_reflns_limit_k_min -12
_diffrn_reflns_limit_l_max 19
_diffrn_reflns_limit_l_min -14
_diffrn_reflns_number 6467
_diffrn_reflns_theta_full 25.0
_diffrn_reflns_theta_max 25.0
_diffrn_reflns_theta_min 1.9
_diffrn_standards_interval_count 0
_diffrn_standards_interval_time 0
_diffrn_standards_number 0
_exptl_absorpt_coefficient_mu 1.112
_exptl_absorpt_correction_T_max 0.825
_exptl_absorpt_correction_T_min 0.710
_exptl_absorpt_correction_type multi-scan
_exptl_absorpt_process_details '(ABSCOR; Higashi, 1995)'
_exptl_crystal_colour red
_exptl_crystal_density_diffrn 1.810
_exptl_crystal_density_method 'not measured'
_exptl_crystal_description prism
_exptl_crystal_F_000 680
_exptl_crystal_size_max 0.30
_exptl_crystal_size_mid 0.26
_exptl_crystal_size_min 0.17
_refine_diff_density_max 0.32
_refine_diff_density_min -0.40
_refine_ls_extinction_method none
_refine_ls_goodness_of_fit_ref 1.045
_refine_ls_hydrogen_treatment constr
_refine_ls_matrix_type full
_refine_ls_number_parameters 352
_refine_ls_number_reflns 4310
_refine_ls_number_restraints 0
_refine_ls_restrained_S_all 1.045
_refine_ls_R_factor_all 0.039
_refine_ls_R_factor_gt 0.032
_refine_ls_shift/su_max 0.001
_refine_ls_shift/su_mean 0.000
_refine_ls_structure_factor_coef Fsqd
_refine_ls_weighting_details 'calc w = 1/[\s^2^(Fo^2^)+(0.027P)^2^+0.7682P] where P=(Fo^2^+2Fc^2^)/3'
_refine_ls_weighting_scheme calc
_refine_ls_wR_factor_gt 0.067
_refine_ls_wR_factor_ref 0.072
_reflns_number_gt 3751
_reflns_number_total 4310
_reflns_threshold_expression I>2\s(I)
_cod_data_source_file xu2275.cif
_cod_data_source_block I
_cod_database_code 2214457
_cod_database_fobs_code 2214457

loop_
_symmetry_equiv_pos_as_xyz
'x, y, z'
'-x, -y, -z'

loop_
_atom_site_type_symbol
_atom_site_label
_atom_site_fract_x
_atom_site_fract_y
_atom_site_fract_z
_atom_site_U_iso_or_equiv
_atom_site_adp_type
_atom_site_calc_flag
_atom_site_refinement_flags
_atom_site_occupancy
Cd Cd 0.57818(3) 0.34675(2) 0.481336(15) 0.03068(9) Uani d . 1
O O1 0.6890(3) 0.56396(19) 0.52648(14) 0.0318(5) Uani d . 1
H H1A 0.7300 0.5938 0.4877 0.050 Uiso d R 1
H H1B 0.7772 0.5890 0.5750 0.050 Uiso d R 1
O O2 0.8663(3) 0.3128(2) 0.50161(16) 0.0460(6) Uani d . 1
H H2A 0.9032 0.2898 0.4578 0.050 Uiso d R 1
H H2B 0.9550 0.3491 0.5432 0.050 Uiso d R 1
O O21 0.5914(3) 0.3862(2) 0.34503(14) 0.0425(6) Uani d . 1
O O22 0.7996(3) 0.5726(2) 0.38119(14) 0.0419(6) Uani d . 1
O O23 0.8204(5) 0.5367(3) -0.0475(2) 0.0797(10) Uani d . 1
O O24 0.6407(6) 0.3528(4) -0.0772(2) 0.0953(12) Uani d . 1
O O31 1.1054(3) 0.3710(2) 0.32199(15) 0.0488(7) Uani d . 1
O O32 0.9237(4) 0.2072(2) 0.35451(16) 0.0506(7) Uani d . 1
O O33 0.6588(5) -0.0802(4) -0.0749(2) 0.0964(13) Uani d . 1
O O34 0.8323(6) 0.0790(4) -0.1054(2) 0.0932(12) Uani d . 1
N N11 0.3961(4) 0.1488(2) 0.42375(17) 0.0316(6) Uani d . 1
N N12 0.3833(5) 0.1243(3) 0.27703(19) 0.0543(9) Uani d . 1
H H12A 0.3311 0.0815 0.2257 0.050 Uiso d R 1
H H12B 0.4630 0.1992 0.2858 0.050 Uiso d R 1
N N13 0.5098(3) 0.2598(2) 0.59931(16) 0.0301(6) Uani d . 1
N N14 0.6762(4) 0.4014(3) 0.72924(18) 0.0460(8) Uani d . 1
H H14A 0.6824 0.4245 0.7832 0.050 Uiso d R 1
H H14B 0.7225 0.4557 0.7000 0.050 Uiso d R 1
N N21 0.7267(5) 0.4480(4) -0.0264(2) 0.0540(9) Uani d . 1
N N31 0.7664(6) 0.0236(4) -0.0541(2) 0.0660(11) Uani d . 1
S S11 0.16984(14) -0.05631(9) 0.33490(6) 0.0464(2) Uani d . 1
S S12 0.44067(14) 0.18707(9) 0.73631(6) 0.0455(2) Uani d . 1
C C11 0.3181(4) 0.0854(3) 0.4812(2) 0.0321(8) Uani d . 1
C C12 0.1944(5) -0.0249(3) 0.4448(2) 0.0436(9) Uani d . 1
H H12 0.1305 -0.0774 0.4749 0.052 Uiso calc R 1
C C13 0.3308(5) 0.0853(3) 0.3445(2) 0.0358(8) Uani d . 1
C C14 0.3819(4) 0.1423(3) 0.5736(2) 0.0320(8) Uani d . 1
C C15 0.3295(5) 0.0901(3) 0.6382(2) 0.0424(9) Uani d . 1
H H15 0.2450 0.0125 0.6308 0.051 Uiso calc R 1
C C16 0.5543(5) 0.2946(3) 0.6835(2) 0.0314(7) Uani d . 1
C C21 0.7022(4) 0.4717(3) 0.2335(2) 0.0315(7) Uani d . 1
C C22 0.8271(5) 0.5632(3) 0.2099(2) 0.0427(9) Uani d . 1
H H22 0.9064 0.6296 0.2520 0.051 Uiso calc R 1
C C23 0.8349(5) 0.5569(4) 0.1256(2) 0.0483(10) Uani d . 1
H H23 0.9192 0.6181 0.1100 0.058 Uiso calc R 1
C C24 0.7163(5) 0.4590(4) 0.0644(2) 0.0409(9) Uani d . 1
C C25 0.5894(5) 0.3676(4) 0.0844(2) 0.0462(10) Uani d . 1
H H25 0.5103 0.3019 0.0418 0.055 Uiso calc R 1
C C26 0.5824(5) 0.3758(4) 0.1701(2) 0.0436(9) Uani d . 1
H H26 0.4955 0.3157 0.1851 0.052 Uiso calc R 1
C C27 0.6992(5) 0.4782(3) 0.3278(2) 0.0339(8) Uani d . 1
C C31 0.9354(5) 0.2001(3) 0.2088(2) 0.0357(8) Uani d . 1
C C32 1.0135(5) 0.2538(4) 0.1488(2) 0.0475(10) Uani d . 1
H H32 1.1044 0.3294 0.1666 0.057 Uiso calc R 1
C C33 0.9584(6) 0.1967(4) 0.0623(3) 0.0544(11) Uani d . 1
H H33 1.0099 0.2339 0.0218 0.065 Uiso calc R 1
C C34 0.8269(6) 0.0847(4) 0.0378(2) 0.0492(10) Uani d . 1
C C35 0.7478(6) 0.0278(4) 0.0956(3) 0.0634(12) Uani d . 1
H H35 0.6596 -0.0492 0.0777 0.076 Uiso calc R 1
C C36 0.8020(6) 0.0875(4) 0.1808(3) 0.0554(11) Uani d . 1
H H36 0.7471 0.0511 0.2207 0.067 Uiso calc R 1
C C37 0.9909(5) 0.2639(3) 0.3028(2) 0.0368(8) Uani d . 1

loop_
_atom_site_aniso_label
_atom_site_aniso_U_11
_atom_site_aniso_U_22
_atom_site_aniso_U_33
_atom_site_aniso_U_12
_atom_site_aniso_U_13
_atom_site_aniso_U_23
Cd 0.03806(15) 0.02893(14) 0.02221(14) -0.00009(10) 0.00893(10) 0.00328(10)
O1 0.0354(12) 0.0313(12) 0.0234(12) -0.0019(10) 0.0074(10) 0.0001(10)
O2 0.0371(14) 0.0617(17) 0.0345(14) 0.0039(12) 0.0113(11) -0.0015(12)
O21 0.0548(16) 0.0443(15) 0.0226(13) -0.0031(12) 0.0102(11) 0.0050(11)
O22 0.0441(14) 0.0511(15) 0.0238(13) -0.0024(12) 0.0107(11) -0.0014(12)
O23 0.096(2) 0.102(3) 0.0470(19) 0.004(2) 0.0346(18) 0.0315(19)
O24 0.147(3) 0.094(3) 0.0289(18) -0.008(2) 0.028(2) -0.0048(18)
O31 0.0586(17) 0.0476(16) 0.0267(14) -0.0062(13) -0.0004(12) 0.0037(12)
O32 0.0660(18) 0.0468(15) 0.0332(15) -0.0044(13) 0.0203(13) -0.0017(12)
O33 0.095(3) 0.097(3) 0.058(2) -0.017(2) 0.0033(19) -0.040(2)
O34 0.132(3) 0.101(3) 0.0348(19) 0.017(2) 0.015(2) -0.0051(19)
N11 0.0427(17) 0.0273(14) 0.0219(15) 0.0031(12) 0.0078(13) 0.0015(12)
N12 0.077(2) 0.050(2) 0.0205(16) -0.0115(17) 0.0068(16) -0.0017(14)
N13 0.0339(15) 0.0330(15) 0.0227(15) 0.0032(12) 0.0087(12) 0.0063(12)
N14 0.065(2) 0.0427(18) 0.0246(16) -0.0062(15) 0.0155(15) 0.0041(14)
N21 0.066(2) 0.073(3) 0.0280(19) 0.018(2) 0.0177(17) 0.0140(19)
N31 0.070(3) 0.082(3) 0.037(2) 0.019(2) 0.006(2) -0.014(2)
S11 0.0512(6) 0.0347(5) 0.0402(6) -0.0036(4) 0.0019(5) -0.0038(4)
S12 0.0630(6) 0.0451(5) 0.0279(5) -0.0006(5) 0.0185(5) 0.0108(4)
C11 0.0358(19) 0.0293(18) 0.0302(19) 0.0040(14) 0.0086(15) 0.0061(15)
C12 0.044(2) 0.038(2) 0.043(2) -0.0046(16) 0.0094(18) 0.0060(17)
C13 0.044(2) 0.0265(18) 0.031(2) 0.0039(15) 0.0044(16) 0.0007(15)
C14 0.0351(19) 0.0304(18) 0.0302(19) 0.0032(14) 0.0104(15) 0.0067(15)
C15 0.050(2) 0.038(2) 0.037(2) -0.0031(17) 0.0166(18) 0.0098(17)
C16 0.041(2) 0.0330(18) 0.0225(18) 0.0066(15) 0.0111(15) 0.0087(15)
C21 0.0342(18) 0.0354(19) 0.0247(18) 0.0072(15) 0.0082(15) 0.0042(15)
C22 0.049(2) 0.046(2) 0.028(2) -0.0026(17) 0.0129(17) 0.0010(17)
C23 0.057(2) 0.054(2) 0.036(2) -0.0010(19) 0.0230(19) 0.0121(19)
C24 0.054(2) 0.050(2) 0.0256(19) 0.0143(18) 0.0184(17) 0.0105(17)
C25 0.060(2) 0.046(2) 0.0240(19) -0.0029(18) 0.0064(18) 0.0024(17)
C26 0.050(2) 0.050(2) 0.0257(19) -0.0037(18) 0.0128(17) 0.0079(17)
C27 0.0358(19) 0.042(2) 0.0234(18) 0.0071(16) 0.0071(15) 0.0066(16)
C31 0.0357(19) 0.039(2) 0.0279(19) 0.0058(15) 0.0035(15) 0.0001(15)
C32 0.055(2) 0.044(2) 0.033(2) -0.0054(18) 0.0081(18) 0.0003(17)
C33 0.074(3) 0.053(3) 0.033(2) 0.007(2) 0.013(2) 0.0062(19)
C34 0.057(2) 0.053(2) 0.028(2) 0.012(2) -0.0003(18) -0.0077(18)
C35 0.066(3) 0.058(3) 0.047(3) -0.014(2) 0.007(2) -0.007(2)
C36 0.065(3) 0.049(2) 0.039(2) -0.010(2) 0.013(2) -0.0036(19)
C37 0.039(2) 0.037(2) 0.030(2) 0.0069(16) 0.0046(16) 0.0017(16)

loop_
_atom_type_symbol
_atom_type_description
_atom_type_scat_dispersion_real
_atom_type_scat_dispersion_imag
_atom_type_scat_source
C C 0.0033 0.0016 'International Tables Vol C Tables 4.2.6.8 and 6.1.1.4'
H H 0.0000 0.0000 'International Tables Vol C Tables 4.2.6.8 and 6.1.1.4'
N N 0.0061 0.0033 'International Tables Vol C Tables 4.2.6.8 and 6.1.1.4'
O O 0.0106 0.0060 'International Tables Vol C Tables 4.2.6.8 and 6.1.1.4'
S S 0.1246 0.1234 'International Tables Vol C Tables 4.2.6.8 and 6.1.1.4'
Cd Cd -0.8075 1.2024 'International Tables Vol C Tables 4.2.6.8 and 6.1.1.4'

loop_
_geom_angle_atom_site_label_1
_geom_angle_atom_site_label_2
_geom_angle_atom_site_label_3
_geom_angle_site_symmetry_1
_geom_angle_site_symmetry_3
_geom_angle
_geom_angle_publ_flag
O2 Cd N11 . . 103.40(9) ?
O2 Cd O1 . . 91.73(8) ?
N11 Cd O1 . . 164.40(8) ?
O2 Cd O21 . . 88.97(9) ?
N11 Cd O21 . . 90.87(9) ?
O1 Cd O21 . . 85.56(8) ?
O2 Cd N13 . . 96.10(9) ?
N11 Cd N13 . . 74.66(9) ?
O1 Cd N13 . . 107.87(8) ?
O21 Cd N13 . . 165.41(9) ?
O2 Cd O1 . 2_666 166.01(8) ?
N11 Cd O1 . 2_666 90.59(8) ?
O1 Cd O1 . 2_666 74.30(8) ?
O21 Cd O1 . 2_666 90.54(8) ?
N13 Cd O1 . 2_666 87.80(8) ?
Cd O1 Cd . 2_666 105.70(8) y
Cd O1 H1A . . 108.5 ?
Cd O1 H1A 2_666 . 100.5 ?
Cd O1 H1B . . 116.5 ?
Cd O1 H1B 2_666 . 116.7 ?
H1A O1 H1B . . 107.5 ?
Cd O2 H2A . . 118.1 ?
Cd O2 H2B . . 125.5 ?
H2A O2 H2B . . 110.8 ?
C27 O21 Cd . . 126.5(2) ?
C13 N11 C11 . . 111.2(3) ?
C13 N11 Cd . . 133.0(2) ?
C11 N11 Cd . . 115.3(2) ?
C13 N12 H12A . . 119.8 ?
C13 N12 H12B . . 118.4 ?
H12A N12 H12B . . 121.4 ?
C16 N13 C14 . . 110.8(3) ?
C16 N13 Cd . . 136.9(2) ?
C14 N13 Cd . . 112.3(2) ?
C16 N14 H14A . . 119.9 ?
C16 N14 H14B . . 117.0 ?
H14A N14 H14B . . 120.8 ?
O24 N21 O23 . . 122.2(4) ?
O24 N21 C24 . . 119.1(4) ?
O23 N21 C24 . . 118.6(4) ?
O33 N31 O34 . . 123.3(4) ?
O33 N31 C34 . . 118.8(4) ?
O34 N31 C34 . . 117.8(4) ?
C12 S11 C13 . . 89.26(17) ?
C15 S12 C16 . . 89.57(16) ?
C12 C11 N11 . . 114.9(3) ?
C12 C11 C14 . . 127.1(3) ?
N11 C11 C14 . . 118.0(3) ?
C11 C12 S11 . . 110.8(3) ?
C11 C12 H12 . . 124.6 ?
S11 C12 H12 . . 124.6 ?
N11 C13 N12 . . 123.5(3) ?
N11 C13 S11 . . 113.9(3) ?
N12 C13 S11 . . 122.6(3) ?
C15 C14 N13 . . 115.3(3) ?
C15 C14 C11 . . 125.7(3) ?
N13 C14 C11 . . 118.9(3) ?
C14 C15 S12 . . 110.4(3) ?
C14 C15 H15 . . 124.8 ?
S12 C15 H15 . . 124.8 ?
N13 C16 N14 . . 125.9(3) ?
N13 C16 S12 . . 113.9(2) ?
N14 C16 S12 . . 120.1(2) ?
C26 C21 C22 . . 118.9(3) ?
C26 C21 C27 . . 121.0(3) ?
C22 C21 C27 . . 120.0(3) ?
C23 C22 C21 . . 120.8(3) ?
C23 C22 H22 . . 119.6 ?
C21 C22 H22 . . 119.6 ?
C22 C23 C24 . . 118.8(3) ?
C22 C23 H23 . . 120.6 ?
C24 C23 H23 . . 120.6 ?
C25 C24 C23 . . 122.5(3) ?
C25 C24 N21 . . 117.9(3) ?
C23 C24 N21 . . 119.7(3) ?
C24 C25 C26 . . 118.0(3) ?
C24 C25 H25 . . 121.0 ?
C26 C25 H25 . . 121.0 ?
C21 C26 C25 . . 120.9(3) ?
C21 C26 H26 . . 119.5 ?
C25 C26 H26 . . 119.5 ?
O22 C27 O21 . . 125.5(3) ?
O22 C27 C21 . . 118.2(3) ?
O21 C27 C21 . . 116.4(3) ?
C32 C31 C36 . . 118.4(3) ?
C32 C31 C37 . . 121.1(3) ?
C36 C31 C37 . . 120.4(3) ?
C31 C32 C33 . . 120.9(3) ?
C31 C32 H32 . . 119.6 ?
C33 C32 H32 . . 119.6 ?
C34 C33 C32 . . 118.6(4) ?
C34 C33 H33 . . 120.7 ?
C32 C33 H33 . . 120.7 ?
C33 C34 C35 . . 122.2(4) ?
C33 C34 N31 . . 119.0(4) ?
C35 C34 N31 . . 118.8(4) ?
C34 C35 C36 . . 118.2(4) ?
C34 C35 H35 . . 120.9 ?
C36 C35 H35 . . 120.9 ?
C35 C36 C31 . . 121.7(4) ?
C35 C36 H36 . . 119.1 ?
C31 C36 H36 . . 119.1 ?
O32 C37 O31 . . 125.6(3) ?
O32 C37 C31 . . 118.0(3) ?
O31 C37 C31 . . 116.3(3) ?

loop_
_geom_bond_atom_site_label_1
_geom_bond_atom_site_label_2
_geom_bond_site_symmetry_2
_geom_bond_distance
_geom_bond_publ_flag
Cd O1 . 2.294(2) y
Cd O1 2_666 2.393(2) y
Cd O2 . 2.250(2) y
Cd O21 . 2.313(2) y
Cd N11 . 2.266(3) y
Cd N13 . 2.344(2) y
O1 H1A . 0.8319 ?
O1 H1B . 0.8843 ?
O2 H2A . 0.8386 ?
O2 H2B . 0.8316 ?
O21 C27 . 1.267(4) ?
O22 C27 . 1.244(4) ?
O23 N21 . 1.216(4) ?
O24 N21 . 1.200(4) ?
O31 C37 . 1.263(4) ?
O32 C37 . 1.239(4) ?
O33 N31 . 1.213(5) ?
O34 N31 . 1.223(5) ?
N11 C13 . 1.306(4) ?
N11 C11 . 1.391(4) ?
N12 C13 . 1.331(4) ?
N12 H12A . 0.8599 ?
N12 H12B . 0.8876 ?
N13 C16 . 1.309(4) ?
N13 C14 . 1.395(4) ?
N14 C16 . 1.342(4) ?
N14 H14A . 0.8607 ?
N14 H14B . 0.8708 ?
N21 C24 . 1.473(4) ?
N31 C34 . 1.472(5) ?
S11 C12 . 1.720(4) ?
S11 C13 . 1.734(3) ?
S12 C15 . 1.717(4) ?
S12 C16 . 1.740(3) ?
C11 C12 . 1.340(5) ?
C11 C14 . 1.468(5) ?
C12 H12 . 0.9300 ?
C14 C15 . 1.347(5) ?
C15 H15 . 0.9300 ?
C21 C26 . 1.379(5) ?
C21 C22 . 1.388(5) ?
C21 C27 . 1.516(4) ?
C22 C23 . 1.367(5) ?
C22 H22 . 0.9300 ?
C23 C24 . 1.370(5) ?
C23 H23 . 0.9300 ?
C24 C25 . 1.368(5) ?
C25 C26 . 1.386(5) ?
C25 H25 . 0.9300 ?
C26 H26 . 0.9300 ?
C31 C32 . 1.377(5) ?
C31 C36 . 1.377(5) ?
C31 C37 . 1.510(5) ?
C32 C33 . 1.383(5) ?
C32 H32 . 0.9300 ?
C33 C34 . 1.365(5) ?
C33 H33 . 0.9300 ?
C34 C35 . 1.366(6) ?
C35 C36 . 1.374(5) ?
C35 H35 . 0.9300 ?
C36 H36 . 0.9300 ?

loop_
_geom_hbond_atom_site_label_D
_geom_hbond_atom_site_label_H
_geom_hbond_atom_site_label_A
_geom_hbond_site_symmetry_A
_geom_hbond_distance_DH
_geom_hbond_distance_HA
_geom_hbond_distance_DA
_geom_hbond_angle_DHA
_geom_hbond_publ_flag
O1 H1A O22 . 0.83 1.90 2.662(3) 151 y
O1 H1B O31 2_766 0.88 1.66 2.522(3) 164 y
O2 H2A O32 . 0.84 1.83 2.650(4) 164 y
O2 H2B O22 2_766 0.83 1.95 2.766(3) 165 y
N12 H12A O33 2_655 0.86 2.45 3.164(4) 141 y
N12 H12A O34 2_655 0.86 2.35 3.192(5) 165 y
N12 H12B O21 . 0.89 2.07 2.901(4) 156 y
N14 H14A O24 1_556 0.86 2.54 3.292(4) 147 y
N14 H14B O31 2_766 0.87 2.19 3.014(4) 158 y
